data_7245192
loop_
_publ_author_name
'Jalani, Hitesh B.'
'Sivaraman, Aneesh'
'Min, Kyoung ho'
'Lee, Hwa Young'
'Oh, Na Kyoung'
'Kang, Hyeseul'
'Keum, Gyochang'
'Choi, Yongseok'
'Lee, Kyeong'

_publ_section_title
;
 Metal/catalyst-free sequential C--N bond forming cascades at room
 temperature: environment-friendly one-pot synthesis of 5-aminoimidazoles
 from aryl glyoxals, anilines, and amidines
;
_journal_issue 17
_journal_name_full 'Green Chemistry'
_journal_page_first 6501
_journal_page_last 6510
_journal_paper_doi 10.1039/D2GC01407F
_journal_volume 24
_journal_year 2022
_chemical_formula_moiety 'C29 H21 N3 O'
_chemical_formula_sum 'C29 H21 N3 O'
_chemical_formula_weight 427.50
_space_group_crystal_system triclinic
_space_group_IT_number 2
_space_group_name_Hall '-P 1'
_space_group_name_H-M_alt 'P -1'
_atom_sites_solution_hydrogens geom
_atom_sites_solution_primary direct
_atom_sites_solution_secondary difmap
_audit_update_record
;
2022-04-12 deposited with the CCDC.	2022-07-07 downloaded from the CCDC.
;
_cell_angle_alpha 79.178(4)
_cell_angle_beta 74.762(3)
_cell_angle_gamma 80.249(4)
_cell_formula_units_Z 2
_cell_length_a 9.3505(10)
_cell_length_b 10.5661(14)
_cell_length_c 11.8126(13)
_cell_measurement_reflns_used 8506
_cell_measurement_temperature 296
_cell_measurement_theta_max 27.47
_cell_measurement_theta_min 3.20
_cell_volume 1097.1(2)
_computing_cell_refinement 'RAPID AUTO'
_computing_data_collection 'RAPID AUTO (Rigaku, ????)'
_computing_data_reduction 'RAPID AUTO'
_computing_molecular_graphics 'CrystalStructure 4.2'
_computing_publication_material 'CrystalStructure 4.2 (Rigaku, 2017)'
_computing_structure_refinement 'SHELXL97 (Sheldrick, 2008)'
_computing_structure_solution 'Il Milione (Burla, et al., 2007)'
_diffrn_ambient_temperature 296
_diffrn_detector_area_resol_mean 10.000
_diffrn_measured_fraction_theta_full 0.985
_diffrn_measured_fraction_theta_max 0.985
_diffrn_measurement_device_type 'Rigaku R-AXIS RAPID'
_diffrn_measurement_method \w
_diffrn_radiation_type 'Mo K\a'
_diffrn_radiation_wavelength 0.71075
_diffrn_reflns_av_R_equivalents 0.0153
_diffrn_reflns_Laue_measured_fraction_full 0.000
_diffrn_reflns_Laue_measured_fraction_max 0.000
_diffrn_reflns_limit_h_max 12
_diffrn_reflns_limit_h_min -10
_diffrn_reflns_limit_k_max 13
_diffrn_reflns_limit_k_min -13
_diffrn_reflns_limit_l_max 15
_diffrn_reflns_limit_l_min -13
_diffrn_reflns_number 10716
_diffrn_reflns_point_group_measured_fraction_full 0.000
_diffrn_reflns_point_group_measured_fraction_max 0.000
_diffrn_reflns_theta_full 27.470
_diffrn_reflns_theta_max 27.470
_diffrn_reflns_theta_min 3.200
_diffrn_standards_number 0
_exptl_absorpt_coefficient_mu 0.080
_exptl_absorpt_correction_T_max 0.969
_exptl_absorpt_correction_T_min 0.797
_exptl_absorpt_correction_type multi-scan
_exptl_absorpt_process_details 'ABSCOR (Rigaku, 1995)'
_exptl_crystal_colour yellow
_exptl_crystal_density_diffrn 1.294
_exptl_crystal_density_method 'not measured'
_exptl_crystal_description block
_exptl_crystal_F_000 448.00
_exptl_crystal_size_max 0.400
_exptl_crystal_size_mid 0.400
_exptl_crystal_size_min 0.400
_refine_diff_density_max 0.28
_refine_diff_density_min -0.35
_refine_ls_extinction_method none
_refine_ls_goodness_of_fit_ref 1.144
_refine_ls_hydrogen_treatment constr
_refine_ls_number_parameters 299
_refine_ls_number_reflns 4945
_refine_ls_number_restraints 0
_refine_ls_R_factor_all 0.0593
_refine_ls_R_factor_gt 0.0472
_refine_ls_shift/su_max 0.001
_refine_ls_structure_factor_coef Fsqd
_refine_ls_weighting_details 'w = 1/[\s^2^(Fo^2^)+(0.0896P)^2^+0.0243P] where P=(Fo^2^+2Fc^2^)/3'
_refine_ls_weighting_scheme calc
_refine_ls_wR_factor_gt 0.1330
_refine_ls_wR_factor_ref 0.1444
_reflns_number_gt 3834
_reflns_number_total 4945
_reflns_threshold_expression F^2^>2.0\s(F^2^)
_cod_data_source_file d2gc01407f2.cif
_cod_data_source_block KHM-IV-53A
_cod_depositor_comments 'Adding full bibliography for 7245192.cif.'
_cod_database_code 7245192

loop_
_space_group_symop_id
_space_group_symop_operation_xyz
1 +X,+Y,+Z
2 -X,-Y,-Z

loop_
_atom_site_label
_atom_site_type_symbol
_atom_site_fract_x
_atom_site_fract_y
_atom_site_fract_z
_atom_site_U_iso_or_equiv
_atom_site_adp_type
_atom_site_occupancy
_atom_site_symmetry_multiplicity
_atom_site_calc_flag
_atom_site_refinement_flags
_atom_site_disorder_assembly
_atom_site_disorder_group
O1 O 0.49240(10) 0.99796(10) 0.75815(8) 0.0510(3) Uani 1 1 d . . .
N1 N 0.20587(12) 0.94200(10) 1.08422(9) 0.0387(3) Uani 1 1 d . . .
N2 N 0.33010(11) 0.87452(10) 0.89586(8) 0.0344(2) Uani 1 1 d . . .
N3 N 0.28052(12) 0.67115(10) 0.92185(9) 0.0408(3) Uani 1 1 d . . .
C1 C 0.40302(13) 0.98675(12) 0.85368(10) 0.0365(3) Uani 1 1 d . . .
C2 C 0.35790(13) 1.08413(12) 0.93357(11) 0.0376(3) Uani 1 1 d . . .
C3 C 0.41457(15) 1.20401(13) 0.89634(13) 0.0481(3) Uani 1 1 d . . .
H3 H 0.4807 1.2189 0.8226 0.058 Uiso 1 1 calc R . .
C4 C 0.37386(18) 1.29936(14) 0.96713(14) 0.0573(4) Uani 1 1 d . . .
H4 H 0.4136 1.3777 0.9424 0.069 Uiso 1 1 calc R . .
C5 C 0.27253(18) 1.27762(14) 1.07621(14) 0.0564(4) Uani 1 1 d . . .
H5 H 0.2437 1.3427 1.1239 0.068 Uiso 1 1 calc R . .
C6 C 0.21427(17) 1.16208(13) 1.11484(12) 0.0491(3) Uani 1 1 d . . .
H6 H 0.1451 1.1500 1.1874 0.059 Uiso 1 1 calc R . .
C7 C 0.25906(13) 1.06160(12) 1.04468(11) 0.0376(3) Uani 1 1 d . . .
C8 C 0.11069(13) 0.91371(11) 1.20114(10) 0.0360(3) Uani 1 1 d . . .
C9 C 0.16773(14) 0.90062(13) 1.29985(11) 0.0412(3) Uani 1 1 d . . .
H9 H 0.2669 0.9114 1.2913 0.049 Uiso 1 1 calc R . .
C10 C 0.07656(15) 0.87147(13) 1.41130(11) 0.0440(3) Uani 1 1 d . . .
H10 H 0.1149 0.8639 1.4777 0.053 Uiso 1 1 calc R . .
C11 C -0.07196(14) 0.85308(12) 1.42650(11) 0.0414(3) Uani 1 1 d . . .
C12 C -0.16979(18) 0.82243(16) 1.54862(12) 0.0575(4) Uani 1 1 d . . .
H12A H -0.1135 0.8185 1.6067 0.069 Uiso 1 1 calc R . .
H12B H -0.2048 0.7402 1.5565 0.069 Uiso 1 1 calc R . .
H12C H -0.2536 0.8890 1.5608 0.069 Uiso 1 1 calc R . .
C13 C -0.12574(14) 0.86507(13) 1.32561(12) 0.0437(3) Uani 1 1 d . . .
H13 H -0.2239 0.8516 1.3337 0.052 Uiso 1 1 calc R . .
C14 C -0.03650(13) 0.89658(13) 1.21346(11) 0.0409(3) Uani 1 1 d . . .
H14 H -0.0750 0.9062 1.1469 0.049 Uiso 1 1 calc R . .
C15 C 0.24587(12) 0.84602(12) 1.01241(10) 0.0337(3) Uani 1 1 d . . .
C16 C 0.21799(13) 0.72018(12) 1.02748(10) 0.0359(3) Uani 1 1 d . . .
C17 C 0.12876(13) 0.63822(11) 1.12798(10) 0.0367(3) Uani 1 1 d . . .
C18 C 0.16433(15) 0.60315(13) 1.23744(11) 0.0440(3) Uani 1 1 d . . .
H18 H 0.2479 0.6306 1.2493 0.053 Uiso 1 1 calc R . .
C19 C 0.07657(18) 0.52771(15) 1.32893(12) 0.0570(4) Uani 1 1 d . . .
H19 H 0.1006 0.5057 1.4023 0.068 Uiso 1 1 calc R . .
C20 C -0.04629(19) 0.48491(16) 1.31190(14) 0.0636(4) Uani 1 1 d . . .
H20 H -0.1054 0.4347 1.3740 0.076 Uiso 1 1 calc R . .
C21 C -0.08186(18) 0.51635(16) 1.20298(15) 0.0625(4) Uani 1 1 d . . .
H21 H -0.1638 0.4861 1.1910 0.075 Uiso 1 1 calc R . .
C22 C 0.00496(16) 0.59307(14) 1.11159(12) 0.0501(3) Uani 1 1 d . . .
H22 H -0.0195 0.6148 1.0384 0.060 Uiso 1 1 calc R . .
C23 C 0.34695(13) 0.76197(12) 0.84489(10) 0.0370(3) Uani 1 1 d . . .
C24 C 0.41598(14) 0.74425(13) 0.72051(11) 0.0397(3) Uani 1 1 d . . .
C25 C 0.49705(16) 0.62481(14) 0.69873(12) 0.0486(3) Uani 1 1 d . . .
H25 H 0.5141 0.5620 0.7620 0.058 Uiso 1 1 calc R . .
C26 C 0.55252(18) 0.59849(16) 0.58424(13) 0.0586(4) Uani 1 1 d . . .
H26 H 0.6071 0.5183 0.5707 0.070 Uiso 1 1 calc R . .
C27 C 0.52751(18) 0.69048(18) 0.48968(13) 0.0607(4) Uani 1 1 d . . .
H27 H 0.5644 0.6723 0.4125 0.073 Uiso 1 1 calc R . .
C28 C 0.44762(18) 0.80955(17) 0.50993(12) 0.0576(4) Uani 1 1 d . . .
H28 H 0.4314 0.8720 0.4462 0.069 Uiso 1 1 calc R . .
C29 C 0.39134(16) 0.83654(15) 0.62481(11) 0.0489(3) Uani 1 1 d . . .
H29 H 0.3368 0.9168 0.6379 0.059 Uiso 1 1 calc R . .

loop_
_atom_site_aniso_label
_atom_site_aniso_U_11
_atom_site_aniso_U_22
_atom_site_aniso_U_33
_atom_site_aniso_U_23
_atom_site_aniso_U_13
_atom_site_aniso_U_12
O1 0.0539(6) 0.0588(6) 0.0390(5) -0.0047(4) -0.0003(4) -0.0233(5)
N1 0.0485(6) 0.0340(6) 0.0326(5) -0.0070(4) -0.0034(4) -0.0105(4)
N2 0.0381(5) 0.0352(5) 0.0299(5) -0.0034(4) -0.0067(4) -0.0084(4)
N3 0.0486(6) 0.0382(6) 0.0349(5) -0.0074(4) -0.0046(5) -0.0100(4)
C1 0.0367(6) 0.0389(7) 0.0350(6) 0.0011(5) -0.0114(5) -0.0109(5)
C2 0.0401(6) 0.0357(6) 0.0391(6) -0.0010(5) -0.0145(5) -0.0080(5)
C3 0.0524(7) 0.0407(7) 0.0513(8) 0.0023(6) -0.0139(6) -0.0147(6)
C4 0.0725(10) 0.0343(7) 0.0692(10) -0.0010(6) -0.0221(8) -0.0173(6)
C5 0.0776(10) 0.0349(7) 0.0624(9) -0.0121(6) -0.0240(8) -0.0059(6)
C6 0.0644(8) 0.0371(7) 0.0467(7) -0.0099(6) -0.0124(6) -0.0061(6)
C7 0.0442(6) 0.0318(6) 0.0388(6) -0.0025(5) -0.0140(5) -0.0067(5)
C8 0.0417(6) 0.0326(6) 0.0326(6) -0.0072(5) -0.0046(5) -0.0059(5)
C9 0.0409(6) 0.0463(7) 0.0397(6) -0.0106(5) -0.0081(5) -0.0123(5)
C10 0.0527(7) 0.0470(8) 0.0362(6) -0.0098(5) -0.0098(6) -0.0146(6)
C11 0.0472(7) 0.0353(6) 0.0402(6) -0.0101(5) -0.0018(5) -0.0097(5)
C12 0.0655(9) 0.0589(9) 0.0459(8) -0.0098(7) 0.0027(7) -0.0246(7)
C13 0.0348(6) 0.0446(7) 0.0507(7) -0.0116(6) -0.0055(5) -0.0047(5)
C14 0.0407(6) 0.0427(7) 0.0409(6) -0.0083(5) -0.0140(5) -0.0008(5)
C15 0.0367(6) 0.0357(6) 0.0290(5) -0.0045(4) -0.0075(5) -0.0062(4)
C16 0.0414(6) 0.0345(6) 0.0320(6) -0.0057(5) -0.0064(5) -0.0082(5)
C17 0.0435(6) 0.0304(6) 0.0341(6) -0.0052(5) -0.0037(5) -0.0070(5)
C18 0.0513(7) 0.0389(7) 0.0405(7) -0.0040(5) -0.0102(6) -0.0057(5)
C19 0.0743(10) 0.0521(9) 0.0376(7) 0.0030(6) -0.0070(7) -0.0098(7)
C20 0.0731(10) 0.0555(9) 0.0511(8) 0.0027(7) 0.0066(7) -0.0231(8)
C21 0.0608(9) 0.0618(10) 0.0664(10) -0.0063(8) -0.0059(8) -0.0302(8)
C22 0.0581(8) 0.0509(8) 0.0450(7) -0.0056(6) -0.0125(6) -0.0183(6)
C23 0.0418(6) 0.0369(6) 0.0327(6) -0.0065(5) -0.0071(5) -0.0075(5)
C24 0.0424(6) 0.0436(7) 0.0344(6) -0.0088(5) -0.0054(5) -0.0116(5)
C25 0.0592(8) 0.0421(8) 0.0430(7) -0.0095(6) -0.0045(6) -0.0107(6)
C26 0.0668(9) 0.0547(9) 0.0548(8) -0.0245(7) 0.0013(7) -0.0155(7)
C27 0.0707(10) 0.0808(12) 0.0366(7) -0.0240(7) 0.0008(7) -0.0305(8)
C28 0.0674(9) 0.0734(11) 0.0358(7) -0.0029(7) -0.0144(6) -0.0224(8)
C29 0.0539(8) 0.0529(8) 0.0396(7) -0.0063(6) -0.0119(6) -0.0053(6)

loop_
_atom_type_symbol
_atom_type_description
_atom_type_scat_dispersion_real
_atom_type_scat_dispersion_imag
_atom_type_scat_source
C C 0.0033 0.0016
;
International Tables for Crystallography
(Vol. C, Tables 4.2.6.8 and 6.1.1.4)
;
H H 0.0000 0.0000
;
International Tables for Crystallography
(Vol. C, Table 6.1.1.4)
;
N N 0.0061 0.0033
;
International Tables for Crystallography
(Vol. C, Tables 4.2.6.8 and 6.1.1.4)
;
O O 0.0106 0.0060
;
International Tables for Crystallography
(Vol. C, Tables 4.2.6.8 and 6.1.1.4)
;

loop_
_geom_angle_atom_site_label_1
_geom_angle_atom_site_label_2
_geom_angle_atom_site_label_3
_geom_angle
_geom_angle_site_symmetry_1
_geom_angle_site_symmetry_3
_geom_angle_publ_flag
C15 N1 C7 120.42(10) . . ?
C15 N1 C8 118.39(10) . . ?
C7 N1 C8 121.19(10) . . ?
C23 N2 C15 105.88(9) . . ?
C23 N2 C1 129.64(10) . . ?
C15 N2 C1 123.41(10) . . ?
C23 N3 C16 108.02(11) . . ?
O1 C1 N2 120.90(11) . . ?
O1 C1 C2 125.23(11) . . ?
N2 C1 C2 113.86(10) . . ?
C7 C2 C3 119.49(12) . . ?
C7 C2 C1 121.81(11) . . ?
C3 C2 C1 118.70(11) . . ?
C4 C3 C2 120.99(13) . . ?
C4 C3 H3 119.5 . . ?
C2 C3 H3 119.5 . . ?
C3 C4 C5 119.24(13) . . ?
C3 C4 H4 120.4 . . ?
C5 C4 H4 120.4 . . ?
C6 C5 C4 121.24(14) . . ?
C6 C5 H5 119.4 . . ?
C4 C5 H5 119.4 . . ?
C5 C6 C7 120.09(14) . . ?
C5 C6 H6 120.0 . . ?
C7 C6 H6 120.0 . . ?
N1 C7 C2 120.09(11) . . ?
N1 C7 C6 121.02(12) . . ?
C2 C7 C6 118.89(12) . . ?
C9 C8 C14 120.44(11) . . ?
C9 C8 N1 119.86(11) . . ?
C14 C8 N1 119.68(11) . . ?
C10 C9 C8 119.49(11) . . ?
C10 C9 H9 120.3 . . ?
C8 C9 H9 120.3 . . ?
C9 C10 C11 121.37(12) . . ?
C9 C10 H10 119.3 . . ?
C11 C10 H10 119.3 . . ?
C13 C11 C10 117.89(11) . . ?
C13 C11 C12 121.53(12) . . ?
C10 C11 C12 120.58(12) . . ?
C11 C12 H12A 109.5 . . ?
C11 C12 H12B 109.5 . . ?
H12A C12 H12B 109.5 . . ?
C11 C12 H12C 109.5 . . ?
H12A C12 H12C 109.5 . . ?
H12B C12 H12C 109.5 . . ?
C14 C13 C11 121.39(12) . . ?
C14 C13 H13 119.3 . . ?
C11 C13 H13 119.3 . . ?
C13 C14 C8 119.40(11) . . ?
C13 C14 H14 120.3 . . ?
C8 C14 H14 120.3 . . ?
C16 C15 N1 133.94(10) . . ?
C16 C15 N2 106.89(10) . . ?
N1 C15 N2 119.15(10) . . ?
C15 C16 N3 108.83(10) . . ?
C15 C16 C17 132.19(11) . . ?
N3 C16 C17 118.80(10) . . ?
C18 C17 C22 118.58(11) . . ?
C18 C17 C16 122.68(11) . . ?
C22 C17 C16 118.73(11) . . ?
C19 C18 C17 120.52(13) . . ?
C19 C18 H18 119.7 . . ?
C17 C18 H18 119.7 . . ?
C20 C19 C18 120.27(14) . . ?
C20 C19 H19 119.9 . . ?
C18 C19 H19 119.9 . . ?
C19 C20 C21 120.15(13) . . ?
C19 C20 H20 119.9 . . ?
C21 C20 H20 119.9 . . ?
C20 C21 C22 119.66(15) . . ?
C20 C21 H21 120.2 . . ?
C22 C21 H21 120.2 . . ?
C21 C22 C17 120.78(13) . . ?
C21 C22 H22 119.6 . . ?
C17 C22 H22 119.6 . . ?
N3 C23 N2 110.37(10) . . ?
N3 C23 C24 121.76(11) . . ?
N2 C23 C24 127.66(11) . . ?
C29 C24 C25 118.79(12) . . ?
C29 C24 C23 122.87(12) . . ?
C25 C24 C23 118.03(11) . . ?
C26 C25 C24 120.62(14) . . ?
C26 C25 H25 119.7 . . ?
C24 C25 H25 119.7 . . ?
C25 C26 C27 120.29(15) . . ?
C25 C26 H26 119.9 . . ?
C27 C26 H26 119.9 . . ?
C28 C27 C26 119.73(13) . . ?
C28 C27 H27 120.1 . . ?
C26 C27 H27 120.1 . . ?
C27 C28 C29 120.27(14) . . ?
C27 C28 H28 119.9 . . ?
C29 C28 H28 119.9 . . ?
C28 C29 C24 120.30(14) . . ?
C28 C29 H29 119.8 . . ?
C24 C29 H29 119.8 . . ?

loop_
_geom_bond_atom_site_label_1
_geom_bond_atom_site_label_2
_geom_bond_distance
_geom_bond_site_symmetry_2
_geom_bond_publ_flag
O1 C1 1.2139(14) . ?
N1 C15 1.3841(15) . ?
N1 C7 1.3899(15) . ?
N1 C8 1.4414(14) . ?
N2 C23 1.3989(15) . ?
N2 C15 1.4004(14) . ?
N2 C1 1.4117(15) . ?
N3 C23 1.3079(15) . ?
N3 C16 1.3870(15) . ?
C1 C2 1.4613(18) . ?
C2 C7 1.3975(17) . ?
C2 C3 1.4051(18) . ?
C3 C4 1.370(2) . ?
C3 H3 0.9300 . ?
C4 C5 1.390(2) . ?
C4 H4 0.9300 . ?
C5 C6 1.371(2) . ?
C5 H5 0.9300 . ?
C6 C7 1.4095(18) . ?
C6 H6 0.9300 . ?
C8 C9 1.3801(17) . ?
C8 C14 1.3847(17) . ?
C9 C10 1.3790(17) . ?
C9 H9 0.9300 . ?
C10 C11 1.3949(18) . ?
C10 H10 0.9300 . ?
C11 C13 1.3878(19) . ?
C11 C12 1.5013(17) . ?
C12 H12A 0.9600 . ?
C12 H12B 0.9600 . ?
C12 H12C 0.9600 . ?
C13 C14 1.3818(17) . ?
C13 H13 0.9300 . ?
C14 H14 0.9300 . ?
C15 C16 1.3681(16) . ?
C16 C17 1.4810(15) . ?
C17 C18 1.3872(18) . ?
C17 C22 1.3945(18) . ?
C18 C19 1.3816(18) . ?
C18 H18 0.9300 . ?
C19 C20 1.377(2) . ?
C19 H19 0.9300 . ?
C20 C21 1.380(2) . ?
C20 H20 0.9300 . ?
C21 C22 1.3839(19) . ?
C21 H21 0.9300 . ?
C22 H22 0.9300 . ?
C23 C24 1.4746(16) . ?
C24 C29 1.3887(18) . ?
C24 C25 1.3889(18) . ?
C25 C26 1.3780(19) . ?
C25 H25 0.9300 . ?
C26 C27 1.378(2) . ?
C26 H26 0.9300 . ?
C27 C28 1.378(2) . ?
C27 H27 0.9300 . ?
C28 C29 1.3853(19) . ?
C28 H28 0.9300 . ?
C29 H29 0.9300 . ?

loop_
_geom_torsion_atom_site_label_1
_geom_torsion_atom_site_label_2
_geom_torsion_atom_site_label_3
_geom_torsion_atom_site_label_4
_geom_torsion
_geom_torsion_site_symmetry_1
_geom_torsion_site_symmetry_2
_geom_torsion_site_symmetry_3
_geom_torsion_site_symmetry_4
_geom_torsion_publ_flag
C23 N2 C1 O1 2.49(19) . . . . ?
C15 N2 C1 O1 168.90(11) . . . . ?
C23 N2 C1 C2 -178.71(11) . . . . ?
C15 N2 C1 C2 -12.30(16) . . . . ?
O1 C1 C2 C7 -177.11(11) . . . . ?
N2 C1 C2 C7 4.15(17) . . . . ?
O1 C1 C2 C3 3.67(19) . . . . ?
N2 C1 C2 C3 -175.07(10) . . . . ?
C7 C2 C3 C4 -0.3(2) . . . . ?
C1 C2 C3 C4 178.95(13) . . . . ?
C2 C3 C4 C5 -1.4(2) . . . . ?
C3 C4 C5 C6 0.9(2) . . . . ?
C4 C5 C6 C7 1.3(2) . . . . ?
C15 N1 C7 C2 -2.34(18) . . . . ?
C8 N1 C7 C2 176.40(11) . . . . ?
C15 N1 C7 C6 177.31(12) . . . . ?
C8 N1 C7 C6 -3.94(18) . . . . ?
C3 C2 C7 N1 -177.95(11) . . . . ?
C1 C2 C7 N1 2.84(18) . . . . ?
C3 C2 C7 C6 2.39(18) . . . . ?
C1 C2 C7 C6 -176.82(11) . . . . ?
C5 C6 C7 N1 177.46(12) . . . . ?
C5 C6 C7 C2 -2.9(2) . . . . ?
C15 N1 C8 C9 110.15(13) . . . . ?
C7 N1 C8 C9 -68.62(15) . . . . ?
C15 N1 C8 C14 -68.22(15) . . . . ?
C7 N1 C8 C14 113.02(14) . . . . ?
C14 C8 C9 C10 -0.61(19) . . . . ?
N1 C8 C9 C10 -178.96(11) . . . . ?
C8 C9 C10 C11 0.9(2) . . . . ?
C9 C10 C11 C13 0.0(2) . . . . ?
C9 C10 C11 C12 -179.52(12) . . . . ?
C10 C11 C13 C14 -1.18(19) . . . . ?
C12 C11 C13 C14 178.32(12) . . . . ?
C11 C13 C14 C8 1.48(19) . . . . ?
C9 C8 C14 C13 -0.56(19) . . . . ?
N1 C8 C14 C13 177.79(11) . . . . ?
C7 N1 C15 C16 176.71(12) . . . . ?
C8 N1 C15 C16 -2.1(2) . . . . ?
C7 N1 C15 N2 -5.38(17) . . . . ?
C8 N1 C15 N2 175.85(9) . . . . ?
C23 N2 C15 C16 0.95(13) . . . . ?
C1 N2 C15 C16 -168.21(11) . . . . ?
C23 N2 C15 N1 -177.48(10) . . . . ?
C1 N2 C15 N1 13.36(17) . . . . ?
N1 C15 C16 N3 176.83(12) . . . . ?
N2 C15 C16 N3 -1.27(13) . . . . ?
N1 C15 C16 C17 1.9(2) . . . . ?
N2 C15 C16 C17 -176.16(12) . . . . ?
C23 N3 C16 C15 1.11(14) . . . . ?
C23 N3 C16 C17 176.80(11) . . . . ?
C15 C16 C17 C18 -64.00(19) . . . . ?
N3 C16 C17 C18 121.51(13) . . . . ?
C15 C16 C17 C22 116.80(16) . . . . ?
N3 C16 C17 C22 -57.69(16) . . . . ?
C22 C17 C18 C19 -1.55(19) . . . . ?
C16 C17 C18 C19 179.25(12) . . . . ?
C17 C18 C19 C20 0.9(2) . . . . ?
C18 C19 C20 C21 0.5(2) . . . . ?
C19 C20 C21 C22 -1.2(3) . . . . ?
C20 C21 C22 C17 0.5(2) . . . . ?
C18 C17 C22 C21 0.9(2) . . . . ?
C16 C17 C22 C21 -179.91(13) . . . . ?
C16 N3 C23 N2 -0.49(14) . . . . ?
C16 N3 C23 C24 -175.64(11) . . . . ?
C15 N2 C23 N3 -0.28(13) . . . . ?
C1 N2 C23 N3 167.95(11) . . . . ?
C15 N2 C23 C24 174.51(11) . . . . ?
C1 N2 C23 C24 -17.3(2) . . . . ?
N3 C23 C24 C29 131.94(14) . . . . ?
N2 C23 C24 C29 -42.31(19) . . . . ?
N3 C23 C24 C25 -41.61(18) . . . . ?
N2 C23 C24 C25 144.14(13) . . . . ?
C29 C24 C25 C26 0.2(2) . . . . ?
C23 C24 C25 C26 174.05(13) . . . . ?
C24 C25 C26 C27 -0.3(2) . . . . ?
C25 C26 C27 C28 0.5(2) . . . . ?
C26 C27 C28 C29 -0.6(2) . . . . ?
C27 C28 C29 C24 0.5(2) . . . . ?
C25 C24 C29 C28 -0.3(2) . . . . ?
C23 C24 C29 C28 -173.84(13) . . . . ?
